data_4062868
_journal_name_full Organometallics
_journal_paper_doi 10.1021/om049725s
_journal_year 2004
_chemical_formula_moiety 'W2 P2 C42 H68 B2 N12 O4 '
_chemical_formula_sum 'C42 H68 B2 N12 O4 P2 W2'
_chemical_formula_weight 1256.33
_space_group_IT_number 14
_symmetry_cell_setting monoclinic
_symmetry_space_group_name_Hall '-P 2ybc'
_symmetry_space_group_name_H-M 'P 1 21/c 1'
_cell_angle_alpha 90.0
_cell_angle_beta 111.822(1)
_cell_angle_gamma 90.0
_cell_formula_units_Z 4
_cell_length_a 18.2841(4)
_cell_length_b 18.5662(4)
_cell_length_c 16.1972(4)
_cell_measurement_temperature 173
_cell_volume 5104.40(20)
_diffrn_ambient_temperature 173
_exptl_crystal_density_diffrn 1.635
_refine_ls_R_factor_obs 0.034
_refine_ls_wR_factor_obs 0.036
_cod_depositor_comments
;
The following automatic conversions were performed:
'_symmetry_cell_setting' value 'Monoclinic' changed to 'monoclinic'
according to '/home/saulius/struct/CIF-dictionaries/cif_core.dic'
dictionary named 'cif_core.dic' version 2.4.1 from 2010-06-29.

Automatic conversion script
Id: cif_fix_enum 1527 2010-12-29 10:47:43Z saulius 
;
_cod_original_sg_symbol_H-M 'P 21/c'
_cod_original_formula_sum 'W2 P2 C42 H68 B2 N12 O4 '
_cod_database_code 4062868

loop_
_symmetry_equiv_pos_as_xyz
x,y,z
-x,-y,-z
-x,1/2+y,1/2-z
x,1/2-y,1/2+z

loop_
_atom_site_aniso_label
_atom_site_aniso_U_11
_atom_site_aniso_U_22
_atom_site_aniso_U_33
_atom_site_aniso_U_12
_atom_site_aniso_U_13
_atom_site_aniso_U_23
_atom_site_aniso_type_symbol
W1 0.01753(10) 0.01804(10) 0.01724(11) 0.00074(9) 0.00817(8) -0.00092(9) W
P1 0.0258(7) 0.0242(7) 0.0210(8) -0.0020(6) 0.0109(6) -0.0046(6) P
O1 0.0288(21) 0.0279(20) 0.0309(24) 0.0037(17) 0.0110(18) 0.0058(18) O
C2 0.021(3) 0.022(3) 0.043(4) 0.0019(24) 0.013(3) -0.001(3) C
C3 0.043(4) 0.031(3) 0.055(4) 0.014(3) 0.016(3) -0.008(3) C
C4 0.018(3) 0.023(3) 0.021(3) 0.0071(22) 0.0049(23) 0.0040(22) C
O5 0.0230(21) 0.0453(24) 0.041(3) 0.0002(19) 0.0166(20) 0.0029(20) O
C6 0.034(3) 0.037(3) 0.024(3) 0.000(3) 0.005(3) -0.002(3) C
C7 0.051(4) 0.040(3) 0.033(4) 0.004(3) 0.025(3) -0.006(3) C
C8 0.042(4) 0.037(3) 0.036(4) -0.013(3) 0.010(3) -0.010(3) C
B9 0.023(3) 0.017(3) 0.019(3) 0.0004(25) 0.010(3) -0.0023(24) B
N10 0.0193(22) 0.0199(21) 0.0168(23) -0.0010(18) 0.0079(19) -0.0027(18) N
N11 0.0166(21) 0.0197(21) 0.0187(23) 0.0013(18) 0.0086(18) -0.0005(18) N
C12 0.024(3) 0.020(3) 0.020(3) -0.0022(22) 0.0049(23) 0.0011(22) C
C13 0.025(3) 0.023(3) 0.020(3) -0.0015(23) 0.0048(24) 0.0048(22) C
C14 0.023(3) 0.025(3) 0.017(3) -0.0021(23) 0.0078(23) 0.0020(22) C
C15 0.029(3) 0.024(3) 0.031(3) 0.005(3) 0.008(3) 0.0027(25) C
C16 0.034(3) 0.027(3) 0.029(3) -0.001(3) 0.017(3) 0.0062(24) C
N17 0.0204(22) 0.0199(21) 0.0169(23) 0.0016(19) 0.0077(19) 0.0008(18) N
N18 0.0194(22) 0.0197(21) 0.0207(24) 0.0008(19) 0.0097(19) -0.0007(18) N
C19 0.019(3) 0.033(3) 0.015(3) -0.0061(24) 0.0048(22) 0.0007(23) C
C20 0.024(3) 0.030(3) 0.023(3) -0.006(3) 0.0090(24) 0.0044(24) C
C21 0.032(3) 0.021(3) 0.015(3) -0.0042(24) 0.0081(24) 0.0000(22) C
C22 0.020(3) 0.040(3) 0.047(4) 0.003(3) 0.017(3) 0.006(3) C
C23 0.041(4) 0.026(3) 0.038(4) -0.008(3) 0.020(3) -0.001(3) C
N24 0.0161(21) 0.0213(21) 0.0162(23) -0.0020(18) 0.0077(18) -0.0022(18) N
N25 0.0217(23) 0.0184(21) 0.0132(22) 0.0013(18) 0.0067(18) -0.0002(17) N
C26 0.034(3) 0.0171(24) 0.019(3) -0.0026(23) 0.0136(25) -0.0038(21) C
C27 0.024(3) 0.022(3) 0.024(3) -0.0049(24) 0.0057(24) -0.0022(23) C
C28 0.020(3) 0.022(3) 0.021(3) -0.0059(22) 0.0090(23) 0.0047(22) C
C29 0.044(4) 0.033(3) 0.027(3) 0.003(3) 0.016(3) -0.011(3) C
C30 0.019(3) 0.044(3) 0.029(3) -0.004(3) 0.003(3) -0.003(3) C
W2 0.03935(14) 0.01951(11) 0.02334(13) -0.00699(10) 0.02050(11) -0.00400(9) W
P2 0.0348(8) 0.0250(7) 0.0278(9) 0.0013(7) 0.0180(7) 0.0006(6) P
C31 0.049(4) 0.030(3) 0.039(4) 0.003(3) 0.031(3) 0.005(3) C
C32 0.069(5) 0.027(3) 0.040(4) 0.005(3) 0.039(4) 0.003(3) C
O32 0.109(4) 0.041(3) 0.066(3) 0.036(3) 0.054(3) 0.023(3) O
C34 0.071(5) 0.041(4) 0.037(4) -0.027(4) 0.040(4) -0.012(3) C
O35 0.147(6) 0.052(3) 0.086(4) -0.055(3) 0.089(4) -0.044(3) O
C36 0.041(4) 0.064(5) 0.042(4) -0.001(3) 0.019(3) 0.003(3) C
C37 0.050(4) 0.058(4) 0.060(5) -0.007(4) 0.035(4) -0.027(4) C
C38 0.036(4) 0.041(3) 0.051(4) 0.003(3) 0.025(3) 0.016(3) C
B39 0.028(3) 0.023(3) 0.023(4) 0.003(3) 0.012(3) 0.005(3) B
N40 0.030(3) 0.036(3) 0.022(3) -0.0104(22) 0.0134(21) -0.0062(21) N
N41 0.032(3) 0.032(3) 0.0180(25) -0.0060(22) 0.0137(21) 0.0013(20) N
C42 0.025(3) 0.048(4) 0.019(3) -0.007(3) 0.007(3) 0.005(3) C
C43 0.031(3) 0.070(5) 0.017(3) -0.009(3) 0.009(3) -0.006(3) C
C44 0.027(3) 0.053(4) 0.020(3) -0.008(3) 0.013(3) -0.011(3) C
C45 0.050(4) 0.057(4) 0.021(3) 0.003(3) 0.010(3) 0.011(3) C
C46 0.055(4) 0.062(5) 0.037(4) 0.001(4) 0.018(3) -0.022(3) C
N47 0.033(3) 0.0190(21) 0.0198(25) 0.0019(20) 0.0159(21) 0.0028(18) N
N48 0.0236(23) 0.0214(21) 0.0150(23) -0.0010(19) 0.0080(19) 0.0034(18) N
C49 0.030(3) 0.020(3) 0.025(3) -0.0069(24) 0.019(3) 0.0002(23) C
C50 0.021(3) 0.025(3) 0.021(3) -0.0054(23) 0.0086(23) -0.0029(23) C
C51 0.027(3) 0.025(3) 0.017(3) -0.0017(24) 0.0080(24) -0.0015(23) C
C52 0.032(3) 0.022(3) 0.036(3) -0.0021(25) 0.018(3) 0.0001(25) C
C53 0.049(4) 0.033(3) 0.025(3) 0.006(3) 0.006(3) 0.000(3) C
N54 0.035(3) 0.0312(25) 0.0178(25) -0.0175(22) 0.0129(21) -0.0063(20) N
N55 0.0251(24) 0.0323(25) 0.0167(24) -0.0068(21) 0.0102(20) -0.0024(20) N
C56 0.020(3) 0.048(4) 0.016(3) -0.008(3) 0.0037(24) 0.000(3) C
C57 0.022(3) 0.062(4) 0.032(4) -0.017(3) 0.012(3) 0.000(3) C
C58 0.033(3) 0.043(4) 0.022(3) -0.017(3) 0.013(3) -0.006(3) C
C59 0.023(3) 0.055(4) 0.039(4) -0.003(3) 0.011(3) 0.001(3) C
C60 0.050(4) 0.042(4) 0.041(4) -0.029(3) 0.016(3) -0.004(3) C

loop_
_atom_site_label
_atom_site_fract_x
_atom_site_fract_y
_atom_site_fract_z
_atom_site_U_iso_or_equiv
_atom_site_thermal_displace_type
_atom_site_calc_flag
_atom_site_refinement_flags
_atom_site_type_symbol
W1 0.572231(12) 0.685965(10) 0.677640(13) 0.01711(10) Uani ? . W
P1 0.63446(8) 0.71979(7) 0.83806(9) 0.0230(7) Uani ? . P
O1 0.52093(21) 0.77524(19) 0.5841(3) 0.0292(23) Uani ? . O
C2 0.5387(3) 0.7880(3) 0.6674(4) 0.028(3) Uani ? . C
C3 0.5139(4) 0.8582(3) 0.6948(4) 0.044(4) Uani ? . C
C4 0.4742(3) 0.6669(3) 0.6888(3) 0.022(3) Uani ? . C
O5 0.41213(22) 0.65757(21) 0.6956(3) 0.035(3) Uani ? . O
C6 0.7046(3) 0.6555(3) 0.9112(4) 0.033(3) Uani ? . C
C7 0.5708(4) 0.7419(3) 0.8990(4) 0.039(4) Uani ? . C
C8 0.6975(4) 0.7997(3) 0.8634(4) 0.040(4) Uani ? . C
B9 0.6935(3) 0.5785(3) 0.6283(4) 0.019(3) Uani ? . B
N10 0.62040(23) 0.57973(21) 0.7343(3) 0.0183(22) Uani ? . N
N11 0.67911(23) 0.54936(21) 0.7105(3) 0.0178(23) Uani ? . N
C12 0.7001(3) 0.4845(3) 0.7515(3) 0.022(3) Uani ? . C
C13 0.6553(3) 0.4733(3) 0.8023(3) 0.024(3) Uani ? . C
C14 0.6057(3) 0.5324(3) 0.7893(3) 0.021(3) Uani ? . C
C15 0.7617(3) 0.4373(3) 0.7409(4) 0.029(3) Uani ? . C
C16 0.5437(3) 0.5434(3) 0.8278(4) 0.028(3) Uani ? . C
N17 0.68640(24) 0.71185(21) 0.6545(3) 0.0188(23) Uani ? . N
N18 0.73022(24) 0.65414(21) 0.6448(3) 0.0193(24) Uani ? . N
C19 0.7961(3) 0.6779(3) 0.6326(3) 0.023(3) Uani ? . C
C20 0.7939(3) 0.7516(3) 0.6341(3) 0.026(3) Uani ? . C
C21 0.7256(3) 0.7710(3) 0.6477(3) 0.023(3) Uani ? . C
C22 0.8564(3) 0.6298(3) 0.6205(4) 0.034(4) Uani ? . C
C23 0.6965(4) 0.8467(3) 0.6485(4) 0.034(3) Uani ? . C
N24 0.55278(23) 0.62309(21) 0.5561(3) 0.0174(22) Uani ? . N
N25 0.61387(23) 0.58252(20) 0.5495(3) 0.0177(23) Uani ? . N
C26 0.5891(3) 0.5500(3) 0.4697(3) 0.022(3) Uani ? . C
C27 0.5117(3) 0.5692(3) 0.4228(3) 0.024(3) Uani ? . C
C28 0.4909(3) 0.6148(3) 0.4787(3) 0.021(3) Uani ? . C
C29 0.6415(3) 0.5028(3) 0.4393(4) 0.034(3) Uani ? . C
C30 0.4152(3) 0.6537(3) 0.4599(4) 0.033(3) Uani ? . C
W2 0.862799(14) 0.377439(11) 0.141232(15) 0.02486(13) Uani ? . W
P2 0.74903(9) 0.36660(7) 0.19125(10) 0.0274(8) Uani ? . P
C31 0.8592(4) 0.4004(3) 0.0007(4) 0.035(4) Uani ? . C
C32 0.7857(4) 0.4503(3) 0.0766(4) 0.040(4) Uani ? . C
O32 0.7436(3) 0.49925(25) 0.0431(3) 0.066(4) Uani ? . O
C34 0.9079(4) 0.4659(3) 0.1980(4) 0.044(4) Uani ? . C
O35 0.9324(4) 0.5233(3) 0.2279(4) 0.082(4) Uani ? . O
C36 0.6492(4) 0.3655(4) 0.1072(4) 0.048(4) Uani ? . C
C37 0.7367(4) 0.4372(4) 0.2629(5) 0.052(4) Uani ? . C
C38 0.7480(4) 0.2837(3) 0.2510(4) 0.040(4) Uani ? . C
B39 0.9404(4) 0.2120(3) 0.1867(4) 0.024(3) Uani ? . B
N40 0.9198(3) 0.31919(24) 0.2729(3) 0.028(3) Uani ? . N
N41 0.9346(3) 0.24659(24) 0.2707(3) 0.026(3) Uani ? . N
C42 0.9634(3) 0.2196(3) 0.3545(4) 0.031(3) Uani ? . C
C43 0.9660(3) 0.2753(4) 0.4112(4) 0.039(4) Uani ? . C
C44 0.9398(3) 0.3370(3) 0.3592(4) 0.032(3) Uani ? . C
C45 0.9878(4) 0.1426(4) 0.3750(4) 0.043(4) Uani ? . C
C46 0.9400(4) 0.4110(4) 0.3929(4) 0.051(4) Uani ? . C
N47 0.8181(3) 0.26847(21) 0.0752(3) 0.0220(25) Uani ? . N
N48 0.85931(24) 0.20690(21) 0.1104(3) 0.0198(23) Uani ? . N
C49 0.8273(3) 0.1496(3) 0.0586(3) 0.023(3) Uani ? . C
C50 0.7622(3) 0.1743(3) -0.0124(3) 0.022(3) Uani ? . C
C51 0.7585(3) 0.2479(3) 0.0001(3) 0.023(3) Uani ? . C
C52 0.8606(3) 0.0752(3) 0.0778(4) 0.028(3) Uani ? . C
C53 0.6990(4) 0.2990(3) -0.0612(4) 0.038(4) Uani ? . C
N54 0.9798(3) 0.33440(23) 0.1444(3) 0.027(3) Uani ? . N
N55 0.99397(25) 0.26129(23) 0.1557(3) 0.0240(25) Uani ? . N
C56 1.0635(3) 0.2443(3) 0.1493(3) 0.029(3) Uani ? . C
C57 1.0953(3) 0.3079(4) 0.1341(4) 0.038(4) Uani ? . C
C58 1.0428(3) 0.3624(3) 0.1329(4) 0.032(3) Uani ? . C
C59 1.0931(3) 0.1697(3) 0.1550(4) 0.040(4) Uani ? . C
C60 1.0531(4) 0.4421(3) 0.1229(4) 0.045(4) Uani ? . C
H3a 0.531 0.860 0.759 0.0531 Uiso ? . H
H3b 0.538 0.897 0.675 0.0531 Uiso ? . H
H3c 0.458 0.863 0.669 0.0531 Uiso ? . H
H6a 0.741 0.641 0.885 0.0415 Uiso ? . H
H6b 0.733 0.678 0.968 0.0415 Uiso ? . H
H6c 0.676 0.614 0.920 0.0415 Uiso ? . H
H7a 0.534 0.704 0.892 0.0515 Uiso ? . H
H7b 0.602 0.748 0.961 0.0515 Uiso ? . H
H7c 0.543 0.786 0.876 0.0515 Uiso ? . H
H8a 0.669 0.840 0.829 0.0485 Uiso ? . H
H8b 0.714 0.811 0.926 0.0485 Uiso ? . H
H8c 0.743 0.791 0.849 0.0485 Uiso ? . H
H9 0.728 0.546 0.614 0.0294 Uiso ? . H
H13 0.658 0.433 0.840 0.0325 Uiso ? . H
H15a 0.767 0.394 0.776 0.0381 Uiso ? . H
H15b 0.747 0.424 0.679 0.0381 Uiso ? . H
H15c 0.811 0.462 0.760 0.0381 Uiso ? . H
H16a 0.544 0.503 0.865 0.0400 Uiso ? . H
H16b 0.555 0.587 0.863 0.0400 Uiso ? . H
H16c 0.493 0.547 0.781 0.0400 Uiso ? . H
H20 0.832 0.784 0.627 0.0357 Uiso ? . H
H22a 0.897 0.658 0.613 0.0456 Uiso ? . H
H22b 0.879 0.600 0.672 0.0456 Uiso ? . H
H22c 0.832 0.600 0.569 0.0456 Uiso ? . H
H23a 0.734 0.880 0.642 0.0452 Uiso ? . H
H23b 0.647 0.853 0.600 0.0452 Uiso ? . H
H23c 0.690 0.855 0.704 0.0452 Uiso ? . H
H27 0.479 0.554 0.364 0.0333 Uiso ? . H
H29a 0.613 0.485 0.380 0.0448 Uiso ? . H
H29b 0.686 0.530 0.439 0.0448 Uiso ? . H
H29c 0.660 0.463 0.480 0.0448 Uiso ? . H
H30a 0.379 0.641 0.402 0.0409 Uiso ? . H
H30b 0.394 0.641 0.504 0.0409 Uiso ? . H
H30c 0.424 0.705 0.462 0.0409 Uiso ? . H
H31a 0.838 0.360 -0.037 0.0495 Uiso ? . H
H31b 0.827 0.442 -0.023 0.0495 Uiso ? . H
H31c 0.912 0.409 0.003 0.0495 Uiso ? . H
H36a 0.646 0.329 0.063 0.0586 Uiso ? . H
H36b 0.613 0.354 0.135 0.0586 Uiso ? . H
H36c 0.637 0.412 0.079 0.0586 Uiso ? . H
H37a 0.737 0.483 0.236 0.0661 Uiso ? . H
H37b 0.687 0.431 0.271 0.0661 Uiso ? . H
H37c 0.779 0.435 0.320 0.0661 Uiso ? . H
H38a 0.798 0.277 0.298 0.0529 Uiso ? . H
H38b 0.707 0.286 0.275 0.0529 Uiso ? . H
H38c 0.738 0.244 0.210 0.0529 Uiso ? . H
H39 0.963 0.165 0.201 0.0347 Uiso ? . H
H43 0.983 0.273 0.475 0.0492 Uiso ? . H
H45a 1.006 0.135 0.438 0.0524 Uiso ? . H
H45b 0.943 0.112 0.346 0.0524 Uiso ? . H
H45c 1.029 0.131 0.354 0.0524 Uiso ? . H
H46a 0.956 0.410 0.456 0.0611 Uiso ? . H
H46b 0.976 0.440 0.377 0.0611 Uiso ? . H
H46c 0.888 0.431 0.367 0.0611 Uiso ? . H
H50 0.727 0.146 -0.060 0.0325 Uiso ? . H
H52a 0.829 0.043 0.032 0.0396 Uiso ? . H
H52b 0.914 0.075 0.079 0.0396 Uiso ? . H
H52c 0.861 0.060 0.134 0.0396 Uiso ? . H
H53a 0.662 0.272 -0.110 0.0459 Uiso ? . H
H53b 0.671 0.323 -0.029 0.0459 Uiso ? . H
H53c 0.725 0.334 -0.084 0.0459 Uiso ? . H
H57 1.144 0.314 0.126 0.0487 Uiso ? . H
H59a 1.143 0.169 0.149 0.0492 Uiso ? . H
H59b 1.098 0.150 0.212 0.0492 Uiso ? . H
H59c 1.056 0.141 0.108 0.0492 Uiso ? . H
H60a 1.102 0.451 0.115 0.0544 Uiso ? . H
H60b 1.010 0.460 0.072 0.0544 Uiso ? . H
H60c 1.054 0.467 0.175 0.0544 Uiso ? . H

loop_
_geom_bond_atom_site_label_1
_geom_bond_atom_site_label_2
_geom_bond_distance
_geom_bond_site_symmetry_1
_geom_bond_site_symmetry_2
_geom_bond_publ_flag
W(1) P(1) 2.4985(14) ? ? ?
W(1) O(1) 2.206(3) ? ? ?
W(1) C(2) 1.979(5) ? ? ?
W(1) C(4) 1.901(5) ? ? ?
W(1) N(10) 2.215(4) ? ? ?
W(1) N(17) 2.304(4) ? ? ?
W(1) N(24) 2.201(4) ? ? ?
P(1) C(6) 1.828(6) ? ? ?
P(1) C(7) 1.830(6) ? ? ?
P(1) C(8) 1.829(6) ? ? ?
O(1) C(2) 1.288(7) ? ? ?
C(2) C(3) 1.501(8) ? ? ?
C(4) O(5) 1.192(6) ? ? ?
B(9) N(11) 1.547(7) ? ? ?
B(9) N(18) 1.537(7) ? ? ?
B(9) N(25) 1.541(7) ? ? ?
N(10) N(11) 1.388(6) ? ? ?
N(10) C(14) 1.348(6) ? ? ?
N(11) C(12) 1.360(6) ? ? ?
C(12) C(13) 1.376(8) ? ? ?
C(12) C(15) 1.486(7) ? ? ?
C(13) C(14) 1.390(7) ? ? ?
C(14) C(16) 1.496(8) ? ? ?
N(17) N(18) 1.381(6) ? ? ?
N(17) C(21) 1.339(6) ? ? ?
N(18) C(19) 1.364(7) ? ? ?
C(19) C(20) 1.369(7) ? ? ?
C(19) C(22) 1.489(8) ? ? ?
C(20) C(21) 1.395(8) ? ? ?
C(21) C(23) 1.503(8) ? ? ?
N(24) N(25) 1.384(6) ? ? ?
N(24) C(28) 1.350(6) ? ? ?
N(25) C(26) 1.343(6) ? ? ?
C(26) C(27) 1.381(7) ? ? ?
C(26) C(29) 1.509(7) ? ? ?
C(27) C(28) 1.391(7) ? ? ?
C(28) C(30) 1.489(8) ? ? ?
W(2) P(2) 2.5053(15) ? ? ?
W(2) C(31) 2.293(6) ? ? ?
W(2) C(32) 1.953(6) ? ? ?
W(2) C(34) 1.914(6) ? ? ?
W(2) N(40) 2.269(5) ? ? ?
W(2) N(47) 2.292(4) ? ? ?
W(2) N(54) 2.267(5) ? ? ?
P(2) C(36) 1.827(7) ? ? ?
P(2) C(37) 1.820(6) ? ? ?
P(2) C(38) 1.822(6) ? ? ?
C(32) O(32) 1.184(8) ? ? ?
C(34) O(35) 1.186(7) ? ? ?
B(39) N(41) 1.545(8) ? ? ?
B(39) N(48) 1.540(7) ? ? ?
B(39) N(55) 1.554(7) ? ? ?
N(40) N(41) 1.378(6) ? ? ?
N(40) C(44) 1.348(7) ? ? ?
N(41) C(42) 1.355(7) ? ? ?
C(42) C(43) 1.372(9) ? ? ?
C(42) C(45) 1.499(9) ? ? ?
C(43) C(44) 1.395(9) ? ? ?
C(44) C(46) 1.479(9) ? ? ?
N(47) N(48) 1.371(6) ? ? ?
N(47) C(51) 1.352(7) ? ? ?
N(48) C(49) 1.347(6) ? ? ?
C(49) C(50) 1.390(7) ? ? ?
C(49) C(52) 1.496(7) ? ? ?
C(50) C(51) 1.387(7) ? ? ?
C(51) C(53) 1.505(8) ? ? ?
N(54) N(55) 1.381(6) ? ? ?
N(54) C(58) 1.338(7) ? ? ?
N(55) C(56) 1.351(7) ? ? ?
C(56) C(57) 1.378(8) ? ? ?
C(56) C(59) 1.478(9) ? ? ?
C(57) C(58) 1.389(9) ? ? ?
C(58) C(60) 1.508(8) ? ? ?
